data_4302920
loop_
_publ_author_name
'Ming-Hsi Chiang'
'Yu-Chiao Liu'
'Shu-Ting Yang'
'Gene-Hsiang Lee'

_publ_section_title
;
Biomimetic Model Featuring the NH Proton and Bridging Hydride Related to a
Proposed Intermediate in Enzymatic H2 Production by Fe-Only Hydrogenase
;
_journal_name_full 'Inorganic Chemistry'
_journal_page_first 7604
_journal_page_last 7612
_journal_paper_doi 10.1021/ic900564q
_journal_volume 48
_journal_year 2009
_chemical_formula_sum 'C34 H66 Fe4 N2 O8 P4 S4'
_chemical_formula_weight 1106.41
_chemical_name_systematic
; 
 ? 
;
_space_group_IT_number 2
_symmetry_cell_setting triclinic
_symmetry_space_group_name_Hall '-P 1'
_symmetry_space_group_name_H-M 'P -1'
_atom_sites_solution_hydrogens geom
_atom_sites_solution_primary direct
_atom_sites_solution_secondary difmap
_audit_creation_method SHELXL-97
_cell_angle_alpha 112.986(9)
_cell_angle_beta 90.204(7)
_cell_angle_gamma 101.705(8)
_cell_formula_units_Z 2
_cell_length_a 11.7164(9)
_cell_length_b 14.0018(15)
_cell_length_c 16.7238(17)
_cell_measurement_reflns_used all
_cell_measurement_temperature 150(2)
_cell_measurement_theta_max 27.50
_cell_measurement_theta_min 1.00
_cell_volume 2462.7(5)
_computing_cell_refinement EVALCCD
_computing_data_collection 'NONIUS COLLECT'
_computing_data_reduction EVALCCD
_computing_molecular_graphics 'Bruker SHELXTL'
_computing_publication_material 'Bruker SHELXTL'
_computing_structure_refinement 'SHELXL-97 (Sheldrick, 1997)'
_computing_structure_solution 'SHELXS-97 (Sheldrick, 1990)'
_diffrn_ambient_temperature 150(2)
_diffrn_measured_fraction_theta_full 0.985
_diffrn_measured_fraction_theta_max 0.985
_diffrn_measurement_device_type 'NONIUS KappaCCD'
_diffrn_measurement_method '\w scans'
_diffrn_radiation_monochromator graphite
_diffrn_radiation_source 'fine-focus sealed tube'
_diffrn_radiation_type MoK\a
_diffrn_radiation_wavelength 0.71073
_diffrn_reflns_av_R_equivalents 0.0585
_diffrn_reflns_av_sigmaI/netI 0.0494
_diffrn_reflns_limit_h_max 0
_diffrn_reflns_limit_h_min -15
_diffrn_reflns_limit_k_max 18
_diffrn_reflns_limit_k_min -17
_diffrn_reflns_limit_l_max 21
_diffrn_reflns_limit_l_min -21
_diffrn_reflns_number 68101
_diffrn_reflns_theta_full 27.50
_diffrn_reflns_theta_max 27.50
_diffrn_reflns_theta_min 1.33
_exptl_absorpt_coefficient_mu 1.499
_exptl_absorpt_correction_T_max 0.9288
_exptl_absorpt_correction_T_min 0.7056
_exptl_absorpt_correction_type multi-scan
_exptl_crystal_colour red
_exptl_crystal_density_diffrn 1.492
_exptl_crystal_density_meas ?
_exptl_crystal_density_method 'not measured'
_exptl_crystal_description plate
_exptl_crystal_F_000 1152
_exptl_crystal_size_max 0.25
_exptl_crystal_size_mid 0.20
_exptl_crystal_size_min 0.05
_refine_diff_density_max 0.920
_refine_diff_density_min -0.939
_refine_diff_density_rms 0.119
_refine_ls_extinction_method none
_refine_ls_goodness_of_fit_ref 1.046
_refine_ls_hydrogen_treatment constr
_refine_ls_matrix_type full
_refine_ls_number_parameters 521
_refine_ls_number_reflns 18111
_refine_ls_number_restraints 0
_refine_ls_restrained_S_all 1.046
_refine_ls_R_factor_all 0.0660
_refine_ls_R_factor_gt 0.0426
_refine_ls_shift/su_max 0.023
_refine_ls_shift/su_mean 0.000
_refine_ls_structure_factor_coef Fsqd
_refine_ls_weighting_details 'calc w=1/[\s^2^(Fo^2^)+(0.0470P)^2^+3.1443P] where P=(Fo^2^+2Fc^2^)/3'
_refine_ls_weighting_scheme calc
_refine_ls_wR_factor_gt 0.1023
_refine_ls_wR_factor_ref 0.1166
_reflns_number_gt 14101
_reflns_number_total 18111
_reflns_threshold_expression >2sigma(I)
_cod_data_source_file ic900564q_si_001.cif
_cod_data_source_block ic13107
_cod_depositor_comments
;
The following automatic conversions were performed:
'_symmetry_cell_setting' value 'Triclinic' changed to 'triclinic'
according to '/home/saulius/struct/CIF-dictionaries/cif_core.dic'
dictionary named 'cif_core.dic' version 2.4.1 from 2010-06-29.

Automatic conversion script
Id: cif_fix_enum 1527 2010-12-29 10:47:43Z saulius 

The following automatic conversions were performed:

'_exptl_crystal_density_meas' value 'not_measured' was changed to '?'
- the value is perceived as not measured.

Automatic conversion script
Id: cif_fix_values 3008 2015-01-20 13:52:24Z robertas 
;
_cod_original_cell_volume 2462.7(4)
_cod_database_code 4302920

loop_
_symmetry_equiv_pos_as_xyz
'x, y, z'
'-x, -y, -z'

loop_
_atom_site_label
_atom_site_type_symbol
_atom_site_fract_x
_atom_site_fract_y
_atom_site_fract_z
_atom_site_U_iso_or_equiv
_atom_site_adp_type
_atom_site_occupancy
_atom_site_symmetry_multiplicity
_atom_site_calc_flag
_atom_site_refinement_flags
_atom_site_disorder_assembly
_atom_site_disorder_group
Fe1 Fe 0.19734(3) 0.71005(3) 0.48128(3) 0.01692(9) Uani 1 1 d . . .
Fe2 Fe 0.30201(3) 0.78119(3) 0.63337(3) 0.01606(9) Uani 1 1 d . . .
S1 S 0.35882(6) 0.66019(5) 0.51314(5) 0.01880(15) Uani 1 1 d . . .
S2 S 0.13140(6) 0.65831(5) 0.58766(4) 0.01703(14) Uani 1 1 d . . .
P1 P 0.30055(7) 0.76765(7) 0.39300(5) 0.02551(17) Uani 1 1 d . . .
P2 P 0.35050(6) 0.74748(6) 0.74600(5) 0.01978(16) Uani 1 1 d . . .
N1 N 0.21423(19) 0.34027(18) 0.40309(15) 0.0195(5) Uani 1 1 d . . .
O1 O 0.0775(2) 0.88385(18) 0.52392(15) 0.0345(5) Uani 1 1 d . . .
O2 O 0.0357(2) 0.54399(18) 0.33902(15) 0.0367(6) Uani 1 1 d . . .
O3 O 0.1870(2) 0.94828(17) 0.73640(16) 0.0360(6) Uani 1 1 d . . .
O4 O 0.52015(19) 0.93234(17) 0.64759(16) 0.0356(6) Uani 1 1 d . . .
C1 C 0.1254(3) 0.8153(2) 0.50831(19) 0.0221(6) Uani 1 1 d . . .
C2 C 0.1021(3) 0.6087(2) 0.39437(19) 0.0238(6) Uani 1 1 d . . .
C3 C 0.2332(3) 0.8829(2) 0.6951(2) 0.0230(7) Uani 1 1 d . . .
C4 C 0.4339(3) 0.8729(2) 0.64064(19) 0.0226(6) Uani 1 1 d . . .
C5 C 0.3228(2) 0.5232(2) 0.50585(19) 0.0204(6) Uani 1 1 d . . .
H5A H 0.3926 0.5069 0.5269 0.024 Uiso 1 1 calc R . .
H5B H 0.2600 0.5161 0.5439 0.024 Uiso 1 1 calc R . .
C6 C 0.2825(2) 0.4437(2) 0.41214(19) 0.0216(6) Uani 1 1 d . . .
H6A H 0.2349 0.4754 0.3844 0.026 Uiso 1 1 calc R . .
H6B H 0.3524 0.4329 0.3796 0.026 Uiso 1 1 calc R . .
C7 C 0.1010(2) 0.3493(2) 0.43961(19) 0.0231(6) Uani 1 1 d . . .
H7A H 0.0994 0.4254 0.4699 0.028 Uiso 1 1 calc R . .
H7B H 0.0924 0.3173 0.4832 0.028 Uiso 1 1 calc R . .
C8 C -0.0006(2) 0.2947(2) 0.37033(18) 0.0199(6) Uani 1 1 d . . .
H8A H -0.0150 0.2168 0.3527 0.024 Uiso 1 1 calc R . .
H8B H 0.0182 0.3101 0.3183 0.024 Uiso 1 1 calc R . .
C9 C 0.2799(3) 0.2816(2) 0.43402(19) 0.0227(6) Uani 1 1 d . . .
H9A H 0.2864 0.3123 0.4986 0.027 Uiso 1 1 calc R . .
H9B H 0.3600 0.2908 0.4154 0.027 Uiso 1 1 calc R . .
C10 C 0.2246(3) 0.1636(2) 0.4007(2) 0.0264(7) Uani 1 1 d . . .
H10A H 0.2724 0.1296 0.4258 0.032 Uiso 1 1 calc R . .
H10B H 0.1458 0.1544 0.4215 0.032 Uiso 1 1 calc R . .
C11 C 0.2137(3) 0.1076(3) 0.3027(2) 0.0342(8) Uani 1 1 d . . .
H11A H 0.1619 0.1374 0.2774 0.051 Uiso 1 1 calc R . .
H11B H 0.1810 0.0315 0.2856 0.051 Uiso 1 1 calc R . .
H11C H 0.2912 0.1176 0.2814 0.051 Uiso 1 1 calc R . .
C12 C 0.4352(3) 0.8654(4) 0.4385(3) 0.0549(11) Uani 1 1 d . . .
H12A H 0.4889 0.8355 0.4620 0.082 Uiso 1 1 calc R . .
H12B H 0.4188 0.9285 0.4853 0.082 Uiso 1 1 calc R . .
H12C H 0.4711 0.8853 0.3928 0.082 Uiso 1 1 calc R . .
C13 C 0.2285(4) 0.8302(4) 0.3386(3) 0.0625(13) Uani 1 1 d . . .
H13A H 0.2805 0.8496 0.2990 0.094 Uiso 1 1 calc R . .
H13B H 0.2091 0.8944 0.3819 0.094 Uiso 1 1 calc R . .
H13C H 0.1565 0.7808 0.3052 0.094 Uiso 1 1 calc R . .
C14 C 0.3463(4) 0.6656(4) 0.3021(3) 0.0569(12) Uani 1 1 d . . .
H14A H 0.2771 0.6143 0.2659 0.085 Uiso 1 1 calc R . .
H14B H 0.3933 0.6290 0.3240 0.085 Uiso 1 1 calc R . .
H14C H 0.3932 0.6982 0.2672 0.085 Uiso 1 1 calc R . .
C15 C 0.4139(4) 0.6331(3) 0.7260(2) 0.0410(9) Uani 1 1 d . . .
H15A H 0.4339 0.6299 0.7817 0.062 Uiso 1 1 calc R . .
H15B H 0.4847 0.6397 0.6958 0.062 Uiso 1 1 calc R . .
H15C H 0.3572 0.5680 0.6896 0.062 Uiso 1 1 calc R . .
C16 C 0.2308(3) 0.7240(3) 0.8085(3) 0.0429(9) Uani 1 1 d . . .
H16A H 0.1703 0.6630 0.7707 0.064 Uiso 1 1 calc R . .
H16B H 0.1975 0.7873 0.8323 0.064 Uiso 1 1 calc R . .
H16C H 0.2596 0.7090 0.8565 0.064 Uiso 1 1 calc R . .
C17 C 0.4567(3) 0.8535(3) 0.8282(2) 0.0326(7) Uani 1 1 d . . .
H17A H 0.4266 0.9187 0.8500 0.049 Uiso 1 1 calc R . .
H17B H 0.5303 0.8662 0.8024 0.049 Uiso 1 1 calc R . .
H17C H 0.4706 0.8331 0.8765 0.049 Uiso 1 1 calc R . .
Fe3 Fe 0.80386(3) 0.77818(3) 0.04858(2) 0.01589(9) Uani 1 1 d . . .
Fe4 Fe 0.70115(3) 0.71415(3) 0.15751(3) 0.01718(9) Uani 1 1 d . . .
S3 S 0.63248(6) 0.65719(5) 0.01694(4) 0.01737(14) Uani 1 1 d . . .
S4 S 0.86037(6) 0.65970(5) 0.09388(5) 0.01845(14) Uani 1 1 d . . .
P3 P 0.84882(6) 0.74050(6) -0.08685(5) 0.01972(16) Uani 1 1 d . . .
P4 P 0.80881(7) 0.78217(7) 0.28386(5) 0.02572(17) Uani 1 1 d . . .
N2 N 0.2880(2) 0.66049(18) 0.00316(16) 0.0195(5) Uani 1 1 d . . .
O5 O 1.0238(2) 0.92785(18) 0.12826(16) 0.0371(6) Uani 1 1 d . . .
O6 O 0.6989(2) 0.95334(18) 0.06013(17) 0.0402(6) Uani 1 1 d . . .
O7 O 0.5725(2) 0.88210(17) 0.22083(15) 0.0343(5) Uani 1 1 d . . .
O8 O 0.5458(2) 0.55078(19) 0.19774(18) 0.0443(6) Uani 1 1 d . . .
C18 C 0.9367(3) 0.8686(2) 0.09810(19) 0.0219(6) Uani 1 1 d . . .
C19 C 0.7399(3) 0.8839(2) 0.0560(2) 0.0228(7) Uani 1 1 d . . .
C20 C 0.6244(2) 0.8166(2) 0.19527(19) 0.0226(6) Uani 1 1 d . . .
C21 C 0.6096(3) 0.6145(2) 0.1824(2) 0.0270(7) Uani 1 1 d . . .
C22 C 0.5031(2) 0.7048(2) 0.00291(19) 0.0209(6) Uani 1 1 d . . .
H22A H 0.5179 0.7829 0.0358 0.025 Uiso 1 1 calc R . .
H22B H 0.4856 0.6888 -0.0595 0.025 Uiso 1 1 calc R . .
C23 C 0.4000(2) 0.6511(2) 0.0357(2) 0.0235(6) Uani 1 1 d . . .
H23A H 0.4009 0.5749 0.0169 0.028 Uiso 1 1 calc R . .
H23B H 0.4076 0.6836 0.1003 0.028 Uiso 1 1 calc R . .
C24 C 0.2198(3) 0.5566(2) -0.0560(2) 0.0223(6) Uani 1 1 d . . .
H24A H 0.2680 0.5242 -0.1034 0.027 Uiso 1 1 calc R . .
H24B H 0.1505 0.5671 -0.0829 0.027 Uiso 1 1 calc R . .
C25 C 0.1778(2) 0.4782(2) -0.01319(19) 0.0200(6) Uani 1 1 d . . .
H25A H 0.1085 0.4961 0.0182 0.024 Uiso 1 1 calc R . .
H25B H 0.2404 0.4853 0.0300 0.024 Uiso 1 1 calc R . .
C26 C 0.2208(3) 0.7187(2) 0.0711(2) 0.0231(6) Uani 1 1 d . . .
H26A H 0.2128 0.6878 0.1154 0.028 Uiso 1 1 calc R . .
H26B H 0.1413 0.7098 0.0451 0.028 Uiso 1 1 calc R . .
C27 C 0.2761(3) 0.8364(2) 0.1157(2) 0.0276(7) Uani 1 1 d . . .
H27A H 0.2278 0.8702 0.1625 0.033 Uiso 1 1 calc R . .
H27B H 0.3545 0.8452 0.1435 0.033 Uiso 1 1 calc R . .
C28 C 0.2890(3) 0.8939(3) 0.0552(2) 0.0353(8) Uani 1 1 d . . .
H28A H 0.3466 0.8688 0.0142 0.053 Uiso 1 1 calc R . .
H28B H 0.3154 0.9706 0.0895 0.053 Uiso 1 1 calc R . .
H28C H 0.2133 0.8796 0.0228 0.053 Uiso 1 1 calc R . .
C29 C 0.7271(3) 0.7062(3) -0.1661(2) 0.0445(10) Uani 1 1 d . . .
H29A H 0.6842 0.7634 -0.1482 0.067 Uiso 1 1 calc R . .
H29B H 0.6747 0.6399 -0.1703 0.067 Uiso 1 1 calc R . .
H29C H 0.7559 0.6966 -0.2231 0.067 Uiso 1 1 calc R . .
C30 C 0.9451(3) 0.8487(3) -0.1031(2) 0.0368(8) Uani 1 1 d . . .
H30A H 0.9619 0.8251 -0.1644 0.055 Uiso 1 1 calc R . .
H30B H 1.0184 0.8707 -0.0658 0.055 Uiso 1 1 calc R . .
H30C H 0.9071 0.9090 -0.0881 0.055 Uiso 1 1 calc R . .
C31 C 0.9213(4) 0.6319(3) -0.1373(2) 0.0411(9) Uani 1 1 d . . .
H31A H 0.8694 0.5651 -0.1423 0.062 Uiso 1 1 calc R . .
H31B H 0.9935 0.6444 -0.1014 0.062 Uiso 1 1 calc R . .
H31C H 0.9403 0.6274 -0.1955 0.062 Uiso 1 1 calc R . .
C32 C 0.7393(4) 0.8553(3) 0.3782(2) 0.0452(10) Uani 1 1 d . . .
H32A H 0.6681 0.8085 0.3838 0.068 Uiso 1 1 calc R . .
H32B H 0.7189 0.9162 0.3711 0.068 Uiso 1 1 calc R . .
H32C H 0.7932 0.8807 0.4308 0.068 Uiso 1 1 calc R . .
C33 C 0.8509(4) 0.6827(3) 0.3147(2) 0.0441(9) Uani 1 1 d . . .
H33A H 0.8962 0.6418 0.2700 0.066 Uiso 1 1 calc R . .
H33B H 0.7806 0.6347 0.3199 0.066 Uiso 1 1 calc R . .
H33C H 0.8988 0.7179 0.3708 0.066 Uiso 1 1 calc R . .
C34 C 0.9466(3) 0.8754(3) 0.2978(2) 0.0342(8) Uani 1 1 d . . .
H34A H 0.9839 0.8979 0.3567 0.051 Uiso 1 1 calc R . .
H34B H 0.9325 0.9377 0.2894 0.051 Uiso 1 1 calc R . .
H34C H 0.9980 0.8412 0.2548 0.051 Uiso 1 1 calc R . .

loop_
_atom_site_aniso_label
_atom_site_aniso_U_11
_atom_site_aniso_U_22
_atom_site_aniso_U_33
_atom_site_aniso_U_23
_atom_site_aniso_U_13
_atom_site_aniso_U_12
Fe1 0.0164(2) 0.0203(2) 0.0143(2) 0.00686(16) 0.00251(16) 0.00492(16)
Fe2 0.01550(19) 0.01699(19) 0.0151(2) 0.00606(16) 0.00052(15) 0.00314(15)
S1 0.0158(3) 0.0202(3) 0.0197(4) 0.0070(3) 0.0032(3) 0.0045(3)
S2 0.0155(3) 0.0191(3) 0.0161(3) 0.0068(3) 0.0027(3) 0.0034(3)
P1 0.0246(4) 0.0380(4) 0.0219(4) 0.0190(4) 0.0078(3) 0.0096(3)
P2 0.0196(4) 0.0239(4) 0.0170(4) 0.0093(3) -0.0001(3) 0.0049(3)
N1 0.0157(11) 0.0196(11) 0.0209(13) 0.0047(10) 0.0019(10) 0.0057(9)
O1 0.0414(13) 0.0309(12) 0.0380(14) 0.0159(11) 0.0089(11) 0.0184(11)
O2 0.0371(13) 0.0316(12) 0.0295(13) -0.0004(10) -0.0104(11) 0.0078(10)
O3 0.0319(12) 0.0262(12) 0.0392(14) -0.0012(10) 0.0005(10) 0.0128(10)
O4 0.0244(12) 0.0316(12) 0.0448(15) 0.0140(11) 0.0039(10) -0.0040(10)
C1 0.0241(15) 0.0245(15) 0.0174(15) 0.0095(12) 0.0027(12) 0.0024(12)
C2 0.0254(15) 0.0267(15) 0.0216(16) 0.0088(13) 0.0038(13) 0.0121(13)
C3 0.0190(14) 0.0214(14) 0.0254(16) 0.0073(13) -0.0042(12) 0.0014(12)
C4 0.0238(15) 0.0221(14) 0.0207(15) 0.0058(12) 0.0007(12) 0.0080(12)
C5 0.0193(14) 0.0200(14) 0.0204(15) 0.0062(12) 0.0001(11) 0.0049(11)
C6 0.0222(14) 0.0245(15) 0.0183(15) 0.0077(12) 0.0033(12) 0.0072(12)
C7 0.0184(14) 0.0270(15) 0.0195(15) 0.0036(12) 0.0032(12) 0.0069(12)
C8 0.0169(13) 0.0259(15) 0.0149(14) 0.0056(12) 0.0029(11) 0.0056(11)
C9 0.0223(14) 0.0262(15) 0.0198(15) 0.0074(12) 0.0006(12) 0.0094(12)
C10 0.0306(16) 0.0269(15) 0.0255(16) 0.0129(13) 0.0023(13) 0.0096(13)
C11 0.045(2) 0.0270(17) 0.0284(18) 0.0063(15) 0.0006(16) 0.0133(15)
C12 0.042(2) 0.073(3) 0.055(3) 0.042(2) 0.007(2) -0.010(2)
C13 0.064(3) 0.107(4) 0.057(3) 0.065(3) 0.025(2) 0.042(3)
C14 0.076(3) 0.066(3) 0.039(2) 0.025(2) 0.036(2) 0.030(2)
C15 0.066(3) 0.0363(19) 0.0263(18) 0.0113(16) -0.0043(17) 0.0254(18)
C16 0.0279(18) 0.065(3) 0.040(2) 0.029(2) 0.0016(16) 0.0019(17)
C17 0.0306(17) 0.0352(18) 0.0246(17) 0.0062(14) -0.0062(14) 0.0032(14)
Fe3 0.01700(19) 0.01648(19) 0.0145(2) 0.00658(16) 0.00142(15) 0.00362(15)
Fe4 0.0187(2) 0.0194(2) 0.0163(2) 0.00914(17) 0.00286(16) 0.00639(16)
S3 0.0162(3) 0.0189(3) 0.0174(3) 0.0074(3) 0.0009(3) 0.0045(3)
S4 0.0167(3) 0.0187(3) 0.0208(4) 0.0083(3) 0.0009(3) 0.0046(3)
P3 0.0208(4) 0.0237(4) 0.0156(4) 0.0088(3) 0.0028(3) 0.0049(3)
P4 0.0300(4) 0.0345(4) 0.0165(4) 0.0118(3) 0.0013(3) 0.0121(3)
N2 0.0159(11) 0.0216(12) 0.0233(13) 0.0101(10) 0.0018(10) 0.0066(9)
O5 0.0310(13) 0.0346(13) 0.0402(14) 0.0171(11) -0.0090(11) -0.0090(10)
O6 0.0469(15) 0.0311(13) 0.0542(16) 0.0235(12) 0.0114(12) 0.0205(11)
O7 0.0358(13) 0.0289(12) 0.0334(13) 0.0022(10) 0.0003(10) 0.0180(10)
O8 0.0438(14) 0.0400(14) 0.0657(18) 0.0358(14) 0.0283(13) 0.0143(12)
C18 0.0257(15) 0.0227(14) 0.0192(15) 0.0106(12) 0.0006(12) 0.0052(12)
C19 0.0255(16) 0.0224(15) 0.0219(16) 0.0109(13) 0.0044(13) 0.0040(12)
C20 0.0213(14) 0.0272(15) 0.0177(15) 0.0079(12) -0.0012(12) 0.0039(12)
C21 0.0271(16) 0.0288(16) 0.0324(18) 0.0160(14) 0.0093(14) 0.0138(13)
C22 0.0191(14) 0.0259(15) 0.0226(15) 0.0140(13) 0.0003(12) 0.0072(11)
C23 0.0182(14) 0.0271(15) 0.0321(17) 0.0181(14) 0.0029(12) 0.0076(12)
C24 0.0253(15) 0.0201(14) 0.0256(16) 0.0113(12) 0.0039(12) 0.0090(12)
C25 0.0176(13) 0.0184(13) 0.0244(15) 0.0082(12) 0.0023(11) 0.0053(11)
C26 0.0216(14) 0.0260(15) 0.0253(16) 0.0115(13) 0.0061(12) 0.0102(12)
C27 0.0350(17) 0.0262(15) 0.0221(16) 0.0075(13) -0.0005(13) 0.0123(13)
C28 0.048(2) 0.0230(16) 0.035(2) 0.0116(15) 0.0023(17) 0.0084(15)
C29 0.0301(19) 0.068(3) 0.033(2) 0.0206(19) -0.0048(16) 0.0060(18)
C30 0.046(2) 0.0356(18) 0.0286(18) 0.0174(16) 0.0093(16) 0.0005(15)
C31 0.058(2) 0.044(2) 0.032(2) 0.0177(17) 0.0217(18) 0.0273(18)
C32 0.049(2) 0.067(3) 0.0212(18) 0.0149(18) 0.0077(16) 0.022(2)
C33 0.058(2) 0.051(2) 0.036(2) 0.0279(18) -0.0084(18) 0.0178(19)
C34 0.0321(18) 0.0401(19) 0.0270(18) 0.0101(15) -0.0062(14) 0.0078(15)

loop_
_atom_type_symbol
_atom_type_description
_atom_type_scat_dispersion_real
_atom_type_scat_dispersion_imag
_atom_type_scat_source
C C 0.0033 0.0016 'International Tables Vol C Tables 4.2.6.8 and 6.1.1.4'
H H 0.0000 0.0000 'International Tables Vol C Tables 4.2.6.8 and 6.1.1.4'
N N 0.0061 0.0033 'International Tables Vol C Tables 4.2.6.8 and 6.1.1.4'
O O 0.0106 0.0060 'International Tables Vol C Tables 4.2.6.8 and 6.1.1.4'
P P 0.1023 0.0942 'International Tables Vol C Tables 4.2.6.8 and 6.1.1.4'
S S 0.1246 0.1234 'International Tables Vol C Tables 4.2.6.8 and 6.1.1.4'
Fe Fe 0.3463 0.8444 'International Tables Vol C Tables 4.2.6.8 and 6.1.1.4'

loop_
_geom_angle_atom_site_label_1
_geom_angle_atom_site_label_2
_geom_angle_atom_site_label_3
_geom_angle
_geom_angle_site_symmetry_1
_geom_angle_site_symmetry_3
_geom_angle_publ_flag
C1 Fe1 C2 101.81(13) . . ?
C1 Fe1 P1 90.29(10) . . ?
C2 Fe1 P1 92.62(10) . . ?
C1 Fe1 S2 95.75(10) . . ?
C2 Fe1 S2 97.30(10) . . ?
P1 Fe1 S2 167.07(3) . . ?
C1 Fe1 S1 144.68(10) . . ?
C2 Fe1 S1 113.50(10) . . ?
P1 Fe1 S1 87.28(3) . . ?
S2 Fe1 S1 81.18(3) . . ?
C1 Fe1 Fe2 93.16(10) . . ?
C2 Fe1 Fe2 150.70(10) . . ?
P1 Fe1 Fe2 112.54(3) . . ?
S2 Fe1 Fe2 55.82(2) . . ?
S1 Fe1 Fe2 55.95(2) . . ?
C3 Fe2 C4 92.18(13) . . ?
C3 Fe2 P2 94.17(11) . . ?
C4 Fe2 P2 96.35(10) . . ?
C3 Fe2 S2 93.02(10) . . ?
C4 Fe2 S2 165.19(10) . . ?
P2 Fe2 S2 97.09(3) . . ?
C3 Fe2 S1 158.45(11) . . ?
C4 Fe2 S1 89.06(10) . . ?
P2 Fe2 S1 107.08(3) . . ?
S2 Fe2 S1 81.06(3) . . ?
C3 Fe2 Fe1 103.64(10) . . ?
C4 Fe2 Fe1 109.69(10) . . ?
P2 Fe2 Fe1 147.50(3) . . ?
S2 Fe2 Fe1 55.57(2) . . ?
S1 Fe2 Fe1 56.01(2) . . ?
C5 S1 Fe2 114.66(10) . . ?
C5 S1 Fe1 111.39(9) . . ?
Fe2 S1 Fe1 68.04(2) . . ?
C8 S2 Fe1 112.73(10) 2_566 . ?
C8 S2 Fe2 115.82(9) 2_566 . ?
Fe1 S2 Fe2 68.61(2) . . ?
C13 P1 C12 101.4(2) . . ?
C13 P1 C14 101.6(2) . . ?
C12 P1 C14 102.7(2) . . ?
C13 P1 Fe1 116.18(14) . . ?
C12 P1 Fe1 117.84(14) . . ?
C14 P1 Fe1 114.81(15) . . ?
C16 P2 C17 102.67(17) . . ?
C16 P2 C15 101.71(19) . . ?
C17 P2 C15 101.97(17) . . ?
C16 P2 Fe2 114.78(13) . . ?
C17 P2 Fe2 114.98(12) . . ?
C15 P2 Fe2 118.51(12) . . ?
C6 N1 C9 113.2(2) . . ?
C6 N1 C7 111.1(2) . . ?
C9 N1 C7 114.2(2) . . ?
O1 C1 Fe1 178.3(3) . . ?
O2 C2 Fe1 177.1(3) . . ?
O3 C3 Fe2 178.6(3) . . ?
O4 C4 Fe2 178.1(3) . . ?
C6 C5 S1 111.3(2) . . ?
N1 C6 C5 115.3(2) . . ?
N1 C7 C8 112.2(2) . . ?
C7 C8 S2 109.81(19) . 2_566 ?
N1 C9 C10 113.5(2) . . ?
C11 C10 C9 113.5(3) . . ?
C19 Fe3 C18 90.06(14) . . ?
C19 Fe3 P3 95.42(10) . . ?
C18 Fe3 P3 95.79(10) . . ?
C19 Fe3 S3 94.88(10) . . ?
C18 Fe3 S3 165.62(10) . . ?
P3 Fe3 S3 97.17(3) . . ?
C19 Fe3 S4 156.57(10) . . ?
C18 Fe3 S4 89.03(10) . . ?
P3 Fe3 S4 107.97(3) . . ?
S3 Fe3 S4 81.08(3) . . ?
C19 Fe3 Fe4 102.73(10) . . ?
C18 Fe3 Fe4 110.03(10) . . ?
P3 Fe3 Fe4 148.11(3) . . ?
S3 Fe3 Fe4 55.71(2) . . ?
S4 Fe3 Fe4 55.97(2) . . ?
C20 Fe4 C21 101.19(14) . . ?
C20 Fe4 P4 90.61(10) . . ?
C21 Fe4 P4 93.45(11) . . ?
C20 Fe4 S3 94.47(10) . . ?
C21 Fe4 S3 98.15(11) . . ?
P4 Fe4 S3 166.17(3) . . ?
C20 Fe4 S4 147.13(10) . . ?
C21 Fe4 S4 111.68(10) . . ?
P4 Fe4 S4 87.39(3) . . ?
S3 Fe4 S4 81.36(3) . . ?
C20 Fe4 Fe3 94.40(10) . . ?
C21 Fe4 Fe3 150.89(11) . . ?
P4 Fe4 Fe3 110.95(3) . . ?
S3 Fe4 Fe3 55.89(2) . . ?
S4 Fe4 Fe3 56.28(2) . . ?
C22 S3 Fe4 113.36(10) . . ?
C22 S3 Fe3 115.40(9) . . ?
Fe4 S3 Fe3 68.41(3) . . ?
C25 S4 Fe4 111.69(9) 2_665 . ?
C25 S4 Fe3 113.94(10) 2_665 . ?
Fe4 S4 Fe3 67.75(2) . . ?
C29 P3 C31 101.81(19) . . ?
C29 P3 C30 102.23(18) . . ?
C31 P3 C30 102.13(18) . . ?
C29 P3 Fe3 115.29(13) . . ?
C31 P3 Fe3 118.47(12) . . ?
C30 P3 Fe3 114.63(12) . . ?
C34 P4 C33 102.60(18) . . ?
C34 P4 C32 101.21(18) . . ?
C33 P4 C32 102.23(19) . . ?
C34 P4 Fe4 119.19(12) . . ?
C33 P4 Fe4 113.49(13) . . ?
C32 P4 Fe4 115.81(13) . . ?
C26 N2 C24 112.7(2) . . ?
C26 N2 C23 114.2(2) . . ?
C24 N2 C23 110.9(2) . . ?
O5 C18 Fe3 178.1(3) . . ?
O6 C19 Fe3 179.2(3) . . ?
O7 C20 Fe4 178.3(3) . . ?
O8 C21 Fe4 177.1(3) . . ?
C23 C22 S3 109.55(19) . . ?
N2 C23 C22 112.0(2) . . ?
N2 C24 C25 114.9(2) . . ?
C24 C25 S4 111.7(2) . 2_665 ?
N2 C26 C27 113.2(2) . . ?
C28 C27 C26 114.0(3) . . ?

loop_
_geom_bond_atom_site_label_1
_geom_bond_atom_site_label_2
_geom_bond_distance
_geom_bond_site_symmetry_2
_geom_bond_publ_flag
Fe1 C1 1.753(3) . ?
Fe1 C2 1.763(3) . ?
Fe1 P1 2.1999(9) . ?
Fe1 S2 2.2530(8) . ?
Fe1 S1 2.2738(8) . ?
Fe1 Fe2 2.5434(6) . ?
Fe2 C3 1.751(3) . ?
Fe2 C4 1.767(3) . ?
Fe2 P2 2.2110(9) . ?
Fe2 S2 2.2598(8) . ?
Fe2 S1 2.2723(8) . ?
S1 C5 1.833(3) . ?
S2 C8 1.825(3) 2_566 ?
P1 C13 1.796(4) . ?
P1 C12 1.800(4) . ?
P1 C14 1.805(4) . ?
P2 C16 1.806(4) . ?
P2 C17 1.813(3) . ?
P2 C15 1.815(3) . ?
N1 C6 1.455(4) . ?
N1 C9 1.455(4) . ?
N1 C7 1.471(4) . ?
O1 C1 1.152(4) . ?
O2 C2 1.156(4) . ?
O3 C3 1.149(4) . ?
O4 C4 1.145(4) . ?
C5 C6 1.529(4) . ?
C7 C8 1.507(4) . ?
C8 S2 1.825(3) 2_566 ?
C9 C10 1.518(4) . ?
C10 C11 1.507(4) . ?
Fe3 C19 1.754(3) . ?
Fe3 C18 1.756(3) . ?
Fe3 P3 2.2076(9) . ?
Fe3 S3 2.2570(8) . ?
Fe3 S4 2.2778(8) . ?
Fe3 Fe4 2.5347(6) . ?
Fe4 C20 1.756(3) . ?
Fe4 C21 1.766(3) . ?
Fe4 P4 2.2101(9) . ?
Fe4 S3 2.2522(8) . ?
Fe4 S4 2.2697(8) . ?
S3 C22 1.824(3) . ?
S4 C25 1.833(3) 2_665 ?
P3 C29 1.798(3) . ?
P3 C31 1.809(3) . ?
P3 C30 1.810(3) . ?
P4 C34 1.808(3) . ?
P4 C33 1.813(3) . ?
P4 C32 1.813(4) . ?
N2 C26 1.455(4) . ?
N2 C24 1.460(4) . ?
N2 C23 1.469(4) . ?
O5 C18 1.145(3) . ?
O6 C19 1.147(4) . ?
O7 C20 1.147(4) . ?
O8 C21 1.154(4) . ?
C22 C23 1.512(4) . ?
C24 C25 1.534(4) . ?
C25 S4 1.833(3) 2_665 ?
C26 C27 1.515(4) . ?
C27 C28 1.511(5) . ?
